data_4037504
loop_
_publ_author_name
'Badigenchala, Sindhura'
'Sekar, Govindasamy'

_publ_section_title
;
 NIS Mediated Cross-Coupling of C(sp<sup>2</sup>)-H and N-H Bonds: A
 Transition-Metal-Free Approach toward Indolo[1,2-a]quinazolinones.
;
_journal_issue 14
_journal_name_full 'The Journal of organic chemistry'
_journal_page_first 7657
_journal_page_last 7665
_journal_paper_doi 10.1021/acs.joc.7b01080
_journal_volume 82
_journal_year 2017
_chemical_formula_moiety 'C16 H11 Br N2 O '
_chemical_formula_sum 'C16 H11 Br N2 O'
_chemical_formula_weight 327.17
_space_group_crystal_system monoclinic
_space_group_IT_number 14
_space_group_name_Hall '-P 2ybc'
_space_group_name_H-M_alt 'P 1 21/c 1'
_atom_sites_solution_hydrogens geom
_audit_creation_method SHELXL-2014/7
_cell_angle_alpha 90
_cell_angle_beta 100.769(3)
_cell_angle_gamma 90
_cell_formula_units_Z 4
_cell_length_a 8.0414(5)
_cell_length_b 10.3635(8)
_cell_length_c 15.9700(13)
_cell_measurement_reflns_used 2454
_cell_measurement_temperature 296(2)
_cell_measurement_theta_max 20.99
_cell_measurement_theta_min 2.36
_cell_volume 1307.45(17)
_computing_cell_refinement 'Bruker SAINT'
_computing_data_collection 'Bruker APEX2'
_computing_data_reduction 'Bruker SAINT'
_computing_molecular_graphics 'Bruker SHELXTL'
_computing_publication_material 'Bruker SHELXTL'
_computing_structure_refinement 'SHELXL-2014/7 (Sheldrick, 2014)'
_computing_structure_solution 'SHELXS-97 (Sheldrick 2008)'
_diffrn_ambient_temperature 296(2)
_diffrn_measured_fraction_theta_full 1.000
_diffrn_measured_fraction_theta_max 1.000
_diffrn_measurement_device_type 'Bruker APEX-II CCD'
_diffrn_measurement_method '\f and \w scans'
_diffrn_radiation_type MoK\a
_diffrn_radiation_wavelength 0.71073
_diffrn_reflns_av_R_equivalents 0.0384
_diffrn_reflns_av_unetI/netI 0.0396
_diffrn_reflns_Laue_measured_fraction_full 1.000
_diffrn_reflns_Laue_measured_fraction_max 1.000
_diffrn_reflns_limit_h_max 9
_diffrn_reflns_limit_h_min -9
_diffrn_reflns_limit_k_max 12
_diffrn_reflns_limit_k_min -12
_diffrn_reflns_limit_l_max 18
_diffrn_reflns_limit_l_min -18
_diffrn_reflns_number 9572
_diffrn_reflns_point_group_measured_fraction_full 1.000
_diffrn_reflns_point_group_measured_fraction_max 1.000
_diffrn_reflns_theta_full 24.996
_diffrn_reflns_theta_max 24.996
_diffrn_reflns_theta_min 2.355
_exptl_absorpt_coefficient_mu 3.140
_exptl_absorpt_correction_T_max 0.372
_exptl_absorpt_correction_T_min 0.192
_exptl_absorpt_correction_type multi-scan
_exptl_absorpt_process_details 'SADABS V2014/5(Bruker AXS.Inc)'
_exptl_crystal_colour yellow
_exptl_crystal_density_diffrn 1.662
_exptl_crystal_description Rectangular
_exptl_crystal_F_000 912
_exptl_crystal_size_max 0.200
_exptl_crystal_size_mid 0.150
_exptl_crystal_size_min 0.100
_refine_diff_density_max 0.308
_refine_diff_density_min -0.384
_refine_diff_density_rms 0.064
_refine_ls_extinction_method none
_refine_ls_goodness_of_fit_ref 1.030
_refine_ls_hydrogen_treatment constr
_refine_ls_matrix_type full
_refine_ls_number_parameters 182
_refine_ls_number_reflns 2313
_refine_ls_number_restraints 0
_refine_ls_restrained_S_all 1.030
_refine_ls_R_factor_all 0.0544
_refine_ls_R_factor_gt 0.0335
_refine_ls_shift/su_max 0.001
_refine_ls_shift/su_mean 0.000
_refine_ls_structure_factor_coef Fsqd
_refine_ls_weighting_details 'w=1/[\s^2^(Fo^2^)+(0.0294P)^2^+0.4249P] where P=(Fo^2^+2Fc^2^)/3'
_refine_ls_weighting_scheme calc
_refine_ls_wR_factor_gt 0.0653
_refine_ls_wR_factor_ref 0.0717
_reflns_Friedel_coverage 0.000
_reflns_number_gt 1734
_reflns_number_total 2313
_reflns_threshold_expression 'I > 2\s(I)'
_cod_data_source_file jo7b01080_si_002.cif
_cod_data_source_block 715
_cod_original_sg_symbol_H-M 'P 21/c'
_cod_original_formula_sum ' C16 H11 Br N2 O '
_cod_database_code 4037504
_shelx_shelxl_version_number 2014/7
_shelx_space_group_comment
; 
The symmetry employed for this shelxl refinement is uniquely defined 
by the following loop, which should always be used as a source of 
symmetry information in preference to the above space-group names. 
They are only intended as comments. 
;
_shelx_estimated_absorpt_t_min 0.192
_shelx_estimated_absorpt_t_max 0.372

loop_
_space_group_symop_operation_xyz
'x, y, z'
'-x, y+1/2, -z+1/2'
'-x, -y, -z'
'x, -y-1/2, z-1/2'

loop_
_atom_site_label
_atom_site_type_symbol
_atom_site_fract_x
_atom_site_fract_y
_atom_site_fract_z
_atom_site_U_iso_or_equiv
_atom_site_adp_type
_atom_site_occupancy
_atom_site_site_symmetry_order
_atom_site_calc_flag
_atom_site_refinement_flags_posn
_atom_site_refinement_flags_adp
Br1 Br 1.21123(4) 0.53107(3) 0.16462(2) 0.05100(14) Uani 1 1 d . .
C1 C 1.0316(3) 0.6783(3) 0.02737(19) 0.0349(7) Uani 1 1 d . .
H1 H 1.0705 0.6172 -0.0070 0.042 Uiso 1 1 calc R U
C2 C 1.0710(3) 0.6691(3) 0.11379(19) 0.0352(7) Uani 1 1 d . .
C3 C 1.0128(4) 0.7585(3) 0.16705(19) 0.0402(8) Uani 1 1 d . .
H3 H 1.0419 0.7489 0.2259 0.048 Uiso 1 1 calc R U
C4 C 0.9132(3) 0.8602(3) 0.13348(18) 0.0378(7) Uani 1 1 d . .
H4 H 0.8737 0.9195 0.1688 0.045 Uiso 1 1 calc R U
C5 C 0.8727(3) 0.8727(3) 0.04517(17) 0.0291(7) Uani 1 1 d . .
C6 C 0.6894(3) 1.0754(3) 0.00941(18) 0.0301(7) Uani 1 1 d . .
C7 C 0.6912(3) 1.1210(3) 0.09160(19) 0.0389(7) Uani 1 1 d . .
H7 H 0.7520 1.0765 0.1380 0.047 Uiso 1 1 calc R U
C8 C 0.6041(4) 1.2308(3) 0.1049(2) 0.0446(8) Uani 1 1 d . .
H8 H 0.6054 1.2593 0.1602 0.054 Uiso 1 1 calc R U
C9 C 0.5142(4) 1.2996(3) 0.0368(2) 0.0458(8) Uani 1 1 d . .
H9 H 0.4568 1.3746 0.0462 0.055 Uiso 1 1 calc R U
C10 C 0.5110(3) 1.2560(3) -0.0444(2) 0.0410(8) Uani 1 1 d . .
H10 H 0.4500 1.3015 -0.0902 0.049 Uiso 1 1 calc R U
C11 C 0.5975(3) 1.1444(3) -0.05931(18) 0.0318(7) Uani 1 1 d . .
C12 C 0.5893(3) 1.1023(3) -0.14788(19) 0.0361(7) Uani 1 1 d . .
C13 C 0.7745(3) 0.9262(3) -0.09246(17) 0.0291(7) Uani 1 1 d . .
C14 C 0.8676(3) 0.8174(3) -0.09468(18) 0.0341(7) Uani 1 1 d . .
H14 H 0.8863 0.7743 -0.1432 0.041 Uiso 1 1 calc R U
C15 C 0.9312(3) 0.7818(3) -0.00846(17) 0.0304(7) Uani 1 1 d . .
C16 C 0.6919(4) 0.9508(3) -0.24485(18) 0.0455(8) Uani 1 1 d . .
H16A H 0.6218 1.0044 -0.2861 0.068 Uiso 1 1 calc R U
H16B H 0.6521 0.8633 -0.2511 0.068 Uiso 1 1 calc R U
H16C H 0.8066 0.9545 -0.2537 0.068 Uiso 1 1 calc R U
N1 N 0.7745(3) 0.9641(2) -0.00837(14) 0.0292(5) Uani 1 1 d . .
N2 N 0.6845(3) 0.9965(2) -0.15919(14) 0.0324(6) Uani 1 1 d . .
O1 O 0.5041(3) 1.1579(2) -0.20923(14) 0.0518(6) Uani 1 1 d . .

loop_
_atom_site_aniso_label
_atom_site_aniso_U_11
_atom_site_aniso_U_22
_atom_site_aniso_U_33
_atom_site_aniso_U_23
_atom_site_aniso_U_13
_atom_site_aniso_U_12
Br1 0.0610(2) 0.0459(2) 0.0440(2) 0.01028(17) 0.00429(16) 0.01034(17)
C1 0.0393(16) 0.0313(17) 0.0345(18) -0.0024(14) 0.0081(13) -0.0004(14)
C2 0.0349(16) 0.0327(18) 0.0367(19) 0.0059(14) 0.0030(14) -0.0012(13)
C3 0.0503(18) 0.045(2) 0.0241(17) 0.0030(15) 0.0054(14) -0.0032(16)
C4 0.0479(18) 0.0369(19) 0.0292(18) -0.0042(14) 0.0086(14) 0.0008(15)
C5 0.0292(14) 0.0298(17) 0.0286(17) 0.0017(13) 0.0063(12) -0.0058(12)
C6 0.0311(14) 0.0276(16) 0.0335(18) -0.0025(13) 0.0111(13) -0.0067(13)
C7 0.0429(17) 0.0395(19) 0.0345(19) -0.0026(15) 0.0076(14) -0.0014(14)
C8 0.0543(19) 0.041(2) 0.042(2) -0.0130(16) 0.0187(16) -0.0007(16)
C9 0.0502(19) 0.0334(19) 0.058(2) -0.0058(17) 0.0203(17) 0.0018(15)
C10 0.0418(17) 0.0345(19) 0.048(2) 0.0037(15) 0.0103(15) 0.0026(14)
C11 0.0342(15) 0.0316(17) 0.0307(18) 0.0006(14) 0.0089(13) -0.0057(13)
C12 0.0383(16) 0.0337(18) 0.0365(19) 0.0075(15) 0.0075(14) -0.0042(14)
C13 0.0334(15) 0.0286(16) 0.0255(17) -0.0009(13) 0.0062(13) -0.0075(13)
C14 0.0400(16) 0.0344(18) 0.0291(17) -0.0040(14) 0.0099(13) -0.0001(14)
C15 0.0322(14) 0.0325(17) 0.0273(17) -0.0016(14) 0.0078(13) -0.0069(13)
C16 0.061(2) 0.045(2) 0.0282(18) -0.0007(15) 0.0028(15) 0.0047(16)
N1 0.0344(12) 0.0288(13) 0.0252(13) -0.0028(11) 0.0075(10) -0.0037(11)
N2 0.0417(14) 0.0310(15) 0.0244(13) -0.0012(11) 0.0060(11) -0.0016(11)
O1 0.0691(15) 0.0458(14) 0.0378(14) 0.0063(11) 0.0029(11) 0.0130(12)

loop_
_atom_type_symbol
_atom_type_description
_atom_type_scat_dispersion_real
_atom_type_scat_dispersion_imag
_atom_type_scat_source
C C 0.0033 0.0016 'International Tables Vol C Tables 4.2.6.8 and 6.1.1.4'
H H 0.0000 0.0000 'International Tables Vol C Tables 4.2.6.8 and 6.1.1.4'
N N 0.0061 0.0033 'International Tables Vol C Tables 4.2.6.8 and 6.1.1.4'
O O 0.0106 0.0060 'International Tables Vol C Tables 4.2.6.8 and 6.1.1.4'
Br Br -0.2901 2.4595 'International Tables Vol C Tables 4.2.6.8 and 6.1.1.4'

loop_
_geom_angle_atom_site_label_1
_geom_angle_atom_site_label_2
_geom_angle_atom_site_label_3
_geom_angle
C2 C1 C15 118.4(3)
C2 C1 H1 120.8
C15 C1 H1 120.8
C1 C2 C3 122.1(3)
C1 C2 Br1 119.4(2)
C3 C2 Br1 118.5(2)
C4 C3 C2 120.6(3)
C4 C3 H3 119.7
C2 C3 H3 119.7
C3 C4 C5 118.4(3)
C3 C4 H4 120.8
C5 C4 H4 120.8
C4 C5 C15 120.7(3)
C4 C5 N1 132.3(3)
C15 C5 N1 107.0(2)
C7 C6 C11 118.5(3)
C7 C6 N1 123.5(3)
C11 C6 N1 118.0(3)
C8 C7 C6 120.7(3)
C8 C7 H7 119.7
C6 C7 H7 119.7
C7 C8 C9 120.8(3)
C7 C8 H8 119.6
C9 C8 H8 119.6
C10 C9 C8 119.2(3)
C10 C9 H9 120.4
C8 C9 H9 120.4
C9 C10 C11 121.0(3)
C9 C10 H10 119.5
C11 C10 H10 119.5
C10 C11 C6 119.8(3)
C10 C11 C12 118.5(3)
C6 C11 C12 121.7(3)
O1 C12 N2 120.9(3)
O1 C12 C11 123.1(3)
N2 C12 C11 116.1(3)
C14 C13 N2 129.1(3)
C14 C13 N1 110.9(2)
N2 C13 N1 120.0(2)
C13 C14 C15 106.9(3)
C13 C14 H14 126.6
C15 C14 H14 126.6
C1 C15 C5 119.7(3)
C1 C15 C14 132.0(3)
C5 C15 C14 108.2(2)
N2 C16 H16A 109.5
N2 C16 H16B 109.5
H16A C16 H16B 109.5
N2 C16 H16C 109.5
H16A C16 H16C 109.5
H16B C16 H16C 109.5
C13 N1 C6 121.0(2)
C13 N1 C5 107.0(2)
C6 N1 C5 132.0(2)
C12 N2 C13 123.2(2)
C12 N2 C16 120.4(2)
C13 N2 C16 116.4(2)

loop_
_geom_bond_atom_site_label_1
_geom_bond_atom_site_label_2
_geom_bond_distance
Br1 C2 1.907(3)
C1 C2 1.360(4)
C1 C15 1.399(4)
C1 H1 0.9300
C2 C3 1.396(4)
C3 C4 1.371(4)
C3 H3 0.9300
C4 C5 1.393(4)
C4 H4 0.9300
C5 C15 1.412(4)
C5 N1 1.414(3)
C6 C7 1.392(4)
C6 C11 1.399(4)
C6 N1 1.398(3)
C7 C8 1.374(4)
C7 H7 0.9300
C8 C9 1.385(4)
C8 H8 0.9300
C9 C10 1.369(4)
C9 H9 0.9300
C10 C11 1.393(4)
C10 H10 0.9300
C11 C12 1.470(4)
C12 O1 1.229(3)
C12 N2 1.368(4)
C13 C14 1.358(4)
C13 N2 1.379(3)
C13 N1 1.399(3)
C14 C15 1.425(4)
C14 H14 0.9300
C16 N2 1.459(4)
C16 H16A 0.9600
C16 H16B 0.9600
C16 H16C 0.9600

loop_
_geom_torsion_atom_site_label_1
_geom_torsion_atom_site_label_2
_geom_torsion_atom_site_label_3
_geom_torsion_atom_site_label_4
_geom_torsion
C15 C1 C2 C3 0.8(4)
C15 C1 C2 Br1 -178.79(19)
C1 C2 C3 C4 -0.3(4)
Br1 C2 C3 C4 179.3(2)
C2 C3 C4 C5 -0.4(4)
C3 C4 C5 C15 0.7(4)
C3 C4 C5 N1 179.7(3)
C11 C6 C7 C8 0.3(4)
N1 C6 C7 C8 -179.6(3)
C6 C7 C8 C9 -0.8(4)
C7 C8 C9 C10 0.9(5)
C8 C9 C10 C11 -0.5(4)
C9 C10 C11 C6 0.0(4)
C9 C10 C11 C12 180.0(3)
C7 C6 C11 C10 0.1(4)
N1 C6 C11 C10 -180.0(2)
C7 C6 C11 C12 -179.9(2)
N1 C6 C11 C12 0.1(4)
C10 C11 C12 O1 -3.0(4)
C6 C11 C12 O1 176.9(3)
C10 C11 C12 N2 176.3(2)
C6 C11 C12 N2 -3.7(4)
N2 C13 C14 C15 -178.6(3)
N1 C13 C14 C15 0.2(3)
C2 C1 C15 C5 -0.5(4)
C2 C1 C15 C14 -179.3(3)
C4 C5 C15 C1 -0.2(4)
N1 C5 C15 C1 -179.4(2)
C4 C5 C15 C14 178.8(2)
N1 C5 C15 C14 -0.4(3)
C13 C14 C15 C1 179.0(3)
C13 C14 C15 C5 0.1(3)
C14 C13 N1 C6 178.7(2)
N2 C13 N1 C6 -2.4(4)
C14 C13 N1 C5 -0.4(3)
N2 C13 N1 C5 178.5(2)
C7 C6 N1 C13 -177.1(2)
C11 C6 N1 C13 3.0(4)
C7 C6 N1 C5 1.8(4)
C11 C6 N1 C5 -178.1(2)
C4 C5 N1 C13 -178.6(3)
C15 C5 N1 C13 0.5(3)
C4 C5 N1 C6 2.5(5)
C15 C5 N1 C6 -178.5(2)
O1 C12 N2 C13 -176.1(2)
C11 C12 N2 C13 4.5(4)
O1 C12 N2 C16 2.5(4)
C11 C12 N2 C16 -176.9(2)
C14 C13 N2 C12 177.1(3)
N1 C13 N2 C12 -1.6(4)
C14 C13 N2 C16 -1.6(4)
N1 C13 N2 C16 179.7(2)
